data_7251756
loop_
_publ_author_name
'Forsyth, Craig M.'
'Deacon, Glen B.'
'Junk, Peter C.'

_publ_section_title
;
 Directing alendronate structures into 2-D layers with bulky quaternary
 phosphonium cations
;
_journal_issue 14
_journal_name_full CrystEngComm
_journal_page_first 2151
_journal_page_last 2163
_journal_paper_doi 10.1039/D5CE01121C
_journal_volume 28
_journal_year 2026
_chemical_formula_moiety 'C21 H22 P, C4 H12 N O7 P2, H2 O'
_chemical_formula_sum 'C25 H36 N O8 P3'
_chemical_formula_weight 571.46
_space_group_crystal_system triclinic
_space_group_IT_number 2
_space_group_name_Hall '-P 1'
_space_group_name_H-M_alt 'P -1'
_atom_sites_solution_hydrogens mixed
_atom_sites_solution_primary direct
_audit_creation_method SHELXL-2018/3
_audit_update_record
;
2025-11-25 deposited with the CCDC.	2026-01-13 downloaded from the CCDC.
;
_cell_angle_alpha 80.0400(10)
_cell_angle_beta 76.6860(10)
_cell_angle_gamma 81.9090(10)
_cell_formula_units_Z 2
_cell_length_a 9.10010(10)
_cell_length_b 9.25410(10)
_cell_length_c 16.7568(2)
_cell_measurement_reflns_used 19820
_cell_measurement_temperature 123(2)
_cell_measurement_theta_max 79.7890
_cell_measurement_theta_min 4.8640
_cell_volume 1345.00(3)
_computing_cell_refinement 'CrysAlisPro 1.171.43.95a (Rigaku OD, 2023)'
_computing_data_collection 'CrysAlisPro system (CCD 43.95a 64-bit (release 03-11-2023))'
_computing_data_reduction 'CrysAlisPro 1.171.43.95a (Rigaku OD, 2023)'
_computing_structure_refinement 'SHELXL-2018/3 (Sheldrick, 2018)'
_computing_structure_solution 'SHELXS-2018/3 (Sheldrick, 2018)'
_diffrn_ambient_temperature 123(2)
_diffrn_detector_area_resol_mean 10.0000
_diffrn_measured_fraction_theta_full 1.000
_diffrn_measured_fraction_theta_max 0.979
_diffrn_measurement_device_type 'XtaLAB Synergy, Dualflex, HyPix'
_diffrn_measurement_method '\w scans'
_diffrn_radiation_type CuK\a
_diffrn_radiation_wavelength 1.54184
_diffrn_reflns_av_R_equivalents 0.0328
_diffrn_reflns_av_unetI/netI 0.0240
_diffrn_reflns_Laue_measured_fraction_full 1.000
_diffrn_reflns_Laue_measured_fraction_max 0.979
_diffrn_reflns_limit_h_max 11
_diffrn_reflns_limit_h_min -11
_diffrn_reflns_limit_k_max 11
_diffrn_reflns_limit_k_min -10
_diffrn_reflns_limit_l_max 20
_diffrn_reflns_limit_l_min -21
_diffrn_reflns_number 28493
_diffrn_reflns_point_group_measured_fraction_full 1.000
_diffrn_reflns_point_group_measured_fraction_max 0.979
_diffrn_reflns_theta_full 67.684
_diffrn_reflns_theta_max 80.182
_diffrn_reflns_theta_min 4.879
_diffrn_source 'micro-focus sealed X-ray tube'
_exptl_absorpt_coefficient_mu 2.456
_exptl_absorpt_correction_T_max 1.00000
_exptl_absorpt_correction_T_min 0.74955
_exptl_absorpt_correction_type multi-scan
_exptl_absorpt_process_details
;
CrysAlisPro 1.171.43.95a (Rigaku Oxford Diffraction, 2023)
Empirical absorption correction using spherical harmonics,
implemented in SCALE3 ABSPACK scaling algorithm.
;
_exptl_crystal_colour colourless
_exptl_crystal_density_diffrn 1.411
_exptl_crystal_description prism
_exptl_crystal_F_000 604
_exptl_crystal_size_max 0.265
_exptl_crystal_size_mid 0.138
_exptl_crystal_size_min 0.092
_refine_diff_density_max 0.508
_refine_diff_density_min -0.435
_refine_diff_density_rms 0.056
_refine_ls_extinction_method none
_refine_ls_goodness_of_fit_ref 1.049
_refine_ls_hydrogen_treatment mixed
_refine_ls_matrix_type full
_refine_ls_number_parameters 367
_refine_ls_number_reflns 5771
_refine_ls_number_restraints 0
_refine_ls_restrained_S_all 1.049
_refine_ls_R_factor_all 0.0332
_refine_ls_R_factor_gt 0.0319
_refine_ls_shift/su_max 0.001
_refine_ls_shift/su_mean 0.000
_refine_ls_structure_factor_coef Fsqd
_refine_ls_weighting_details 'w=1/[\s^2^(Fo^2^)+(0.0478P)^2^+0.6141P] where P=(Fo^2^+2Fc^2^)/3'
_refine_ls_weighting_scheme calc
_refine_ls_wR_factor_gt 0.0850
_refine_ls_wR_factor_ref 0.0862
_reflns_Friedel_coverage 0.000
_reflns_number_gt 5459
_reflns_number_total 5771
_reflns_threshold_expression 'I > 2\s(I)'
_cod_data_source_file d5ce01121c2.cif
_cod_data_source_block compound4_Ph3PPrLH4
_cod_depositor_comments 'Adding full bibliography for 7251754--7251762.cif.'
_cod_database_code 7251756
_shelx_shelxl_version_number 2018/3
_shelx_space_group_comment
;
The symmetry employed for this shelxl refinement is uniquely defined
by the following loop, which should always be used as a source of
symmetry information in preference to the above space-group names.
They are only intended as comments.
;

loop_
_space_group_symop_operation_xyz
'x, y, z'
'-x, -y, -z'

loop_
_atom_site_label
_atom_site_type_symbol
_atom_site_fract_x
_atom_site_fract_y
_atom_site_fract_z
_atom_site_U_iso_or_equiv
_atom_site_adp_type
_atom_site_occupancy
_atom_site_site_symmetry_order
_atom_site_calc_flag
_atom_site_refinement_flags_posn
_atom_site_refinement_flags_adp
_atom_site_refinement_flags_occupancy
_atom_site_disorder_assembly
_atom_site_disorder_group
P1 P 0.72023(4) 1.04814(3) 0.34057(2) 0.01380(9) Uani 1 1 d . . . . .
P2 P 0.73737(3) 0.72153(3) 0.38793(2) 0.01337(9) Uani 1 1 d . . . . .
O1 O 0.76585(11) 1.19175(10) 0.35119(6) 0.0189(2) Uani 1 1 d . . . . .
O2 O 0.75273(11) 1.00781(11) 0.25432(6) 0.0187(2) Uani 1 1 d . . . . .
O3 O 0.54214(11) 1.04706(11) 0.38164(6) 0.0194(2) Uani 1 1 d . . . . .
O4 O 0.79810(11) 0.58196(10) 0.43369(6) 0.01832(19) Uani 1 1 d . . . . .
O5 O 0.81123(11) 0.72288(11) 0.29123(6) 0.0191(2) Uani 1 1 d . . . . .
O6 O 0.56648(11) 0.75449(11) 0.40093(6) 0.0209(2) Uani 1 1 d . . . . .
O7 O 0.74288(11) 0.91223(10) 0.49359(5) 0.01571(18) Uani 1 1 d . . . . .
N1 N 1.29384(12) 0.69353(12) 0.49968(7) 0.0151(2) Uani 1 1 d . . . . .
C1 C 0.80149(14) 0.89108(14) 0.40832(7) 0.0130(2) Uani 1 1 d . . . . .
C2 C 0.97460(14) 0.88885(14) 0.39308(8) 0.0140(2) Uani 1 1 d . . . . .
H2A H 1.020147 0.859033 0.337975 0.017 Uiso 1 1 calc R U . . .
H2B H 0.999549 0.990092 0.391753 0.017 Uiso 1 1 calc R U . . .
C3 C 1.04692(14) 0.78452(14) 0.45849(8) 0.0149(2) Uani 1 1 d . . . . .
H3A H 1.008988 0.817959 0.513284 0.018 Uiso 1 1 calc R U . . .
H3B H 1.018590 0.683629 0.462645 0.018 Uiso 1 1 calc R U . . .
C4 C 1.21808(14) 0.78305(14) 0.43436(8) 0.0145(2) Uani 1 1 d . . . . .
H4A H 1.255927 0.741844 0.381766 0.017 Uiso 1 1 calc R U . . .
H4B H 1.244990 0.885534 0.424928 0.017 Uiso 1 1 calc R U . . .
P3 P 0.57707(4) 0.27814(3) 0.85116(2) 0.01388(9) Uani 1 1 d . . . . .
C5 C 0.64283(15) 0.40774(14) 0.76247(8) 0.0146(2) Uani 1 1 d . . . . .
C6 C 0.54025(15) 0.50188(15) 0.72164(8) 0.0179(3) Uani 1 1 d . . . . .
H6 H 0.433975 0.498367 0.741046 0.021 Uiso 1 1 calc R U . . .
C7 C 0.59574(16) 0.60053(15) 0.65239(8) 0.0201(3) Uani 1 1 d . . . . .
H7 H 0.527089 0.664298 0.623900 0.024 Uiso 1 1 calc R U . . .
C8 C 0.75106(16) 0.60639(15) 0.62459(8) 0.0194(3) Uani 1 1 d . . . . .
H8 H 0.787903 0.675589 0.577823 0.023 Uiso 1 1 calc R U . . .
C9 C 0.85316(15) 0.51188(15) 0.66460(8) 0.0184(3) Uani 1 1 d . . . . .
H9 H 0.959314 0.515762 0.644807 0.022 Uiso 1 1 calc R U . . .
C10 C 0.79967(15) 0.41197(15) 0.73345(8) 0.0171(3) Uani 1 1 d . . . . .
H10 H 0.868948 0.346714 0.760808 0.021 Uiso 1 1 calc R U . . .
C11 C 0.63580(16) 0.32141(15) 0.93908(8) 0.0183(3) Uani 1 1 d . . . . .
C12 C 0.72270(17) 0.43799(16) 0.93005(9) 0.0229(3) Uani 1 1 d . . . . .
H12 H 0.738858 0.504563 0.879665 0.027 Uiso 1 1 calc R U . . .
C13 C 0.78580(19) 0.45618(18) 0.99562(10) 0.0282(3) Uani 1 1 d . . . . .
H13 H 0.845870 0.535042 0.989510 0.034 Uiso 1 1 calc R U . . .
C14 C 0.76169(19) 0.36041(18) 1.06944(10) 0.0297(3) Uani 1 1 d . . . . .
H14 H 0.807563 0.372075 1.113129 0.036 Uiso 1 1 calc R U . . .
C15 C 0.6706(2) 0.24731(18) 1.07982(9) 0.0298(3) Uani 1 1 d . . . . .
H15 H 0.651372 0.183625 1.131167 0.036 Uiso 1 1 calc R U . . .
C16 C 0.60777(18) 0.22758(16) 1.01496(9) 0.0246(3) Uani 1 1 d . . . . .
H16 H 0.545490 0.150175 1.021995 0.029 Uiso 1 1 calc R U . . .
C17 C 0.66699(15) 0.09727(14) 0.83294(8) 0.0160(2) Uani 1 1 d . . . . .
C18 C 0.80650(16) 0.04646(15) 0.85464(8) 0.0198(3) Uani 1 1 d . . . . .
H18 H 0.848044 0.101703 0.885277 0.024 Uiso 1 1 calc R U . . .
C19 C 0.88439(16) -0.08506(16) 0.83132(9) 0.0233(3) Uani 1 1 d . . . . .
H19 H 0.980046 -0.119065 0.845272 0.028 Uiso 1 1 calc R U . . .
C20 C 0.82243(17) -0.16675(16) 0.78766(10) 0.0255(3) Uani 1 1 d . . . . .
H20 H 0.875224 -0.257197 0.772249 0.031 Uiso 1 1 calc R U . . .
C21 C 0.68349(19) -0.11649(18) 0.76647(10) 0.0292(3) Uani 1 1 d . . . . .
H21 H 0.641516 -0.172918 0.736660 0.035 Uiso 1 1 calc R U . . .
C22 C 0.60535(17) 0.01560(16) 0.78851(9) 0.0235(3) Uani 1 1 d . . . . .
H22 H 0.510680 0.050099 0.773455 0.028 Uiso 1 1 calc R U . . .
C23 C 0.37457(15) 0.28146(15) 0.86424(8) 0.0178(3) Uani 1 1 d . . . . .
H23A H 0.328261 0.383853 0.869010 0.021 Uiso 1 1 calc R U . . .
H23B H 0.353649 0.255284 0.813391 0.021 Uiso 1 1 calc R U . . .
C24 C 0.29497(16) 0.17943(16) 0.93876(9) 0.0232(3) Uani 1 1 d . . . . .
H24A H 0.350775 0.079439 0.940643 0.028 Uiso 1 1 calc R U . . .
H24B H 0.295119 0.217036 0.990574 0.028 Uiso 1 1 calc R U . . .
C25 C 0.13196(18) 0.1713(2) 0.93254(10) 0.0310(3) Uani 1 1 d . . . . .
H25A H 0.132237 0.122049 0.885207 0.046 Uiso 1 1 calc R U . . .
H25B H 0.079958 0.271267 0.924843 0.046 Uiso 1 1 calc R U . . .
H25C H 0.078857 0.115260 0.983578 0.046 Uiso 1 1 calc R U . . .
O8 O 0.86373(13) 1.43081(13) 0.23122(6) 0.0240(2) Uani 1 1 d . . . . .
H3 H 0.524(3) 0.956(3) 0.3877(14) 0.040(6) Uiso 1 1 d . . . . .
H5 H 0.797(3) 0.809(3) 0.2680(14) 0.041(6) Uiso 1 1 d . . . . .
H7A H 0.654(3) 0.913(2) 0.5053(12) 0.030(5) Uiso 1 1 d . . . . .
H8A H 0.850(3) 1.507(3) 0.2548(15) 0.047(6) Uiso 1 1 d . . . . .
H8B H 0.835(3) 1.360(3) 0.2707(15) 0.048(6) Uiso 1 1 d . . . . .
H1N H 1.265(2) 0.598(2) 0.5153(12) 0.030(5) Uiso 1 1 d . . . . .
H2N H 1.394(2) 0.692(2) 0.4796(12) 0.025(4) Uiso 1 1 d . . . . .
H3N H 1.274(2) 0.738(2) 0.5459(12) 0.024(4) Uiso 1 1 d . . . . .

loop_
_atom_site_aniso_label
_atom_site_aniso_U_11
_atom_site_aniso_U_22
_atom_site_aniso_U_33
_atom_site_aniso_U_23
_atom_site_aniso_U_13
_atom_site_aniso_U_12
P1 0.01346(15) 0.01364(16) 0.01425(15) -0.00087(11) -0.00423(11) -0.00057(11)
P2 0.01159(15) 0.01360(16) 0.01567(16) -0.00307(12) -0.00324(11) -0.00218(11)
O1 0.0231(5) 0.0140(4) 0.0200(4) -0.0005(3) -0.0063(4) -0.0025(4)
O2 0.0207(5) 0.0210(5) 0.0147(4) -0.0009(4) -0.0059(4) -0.0014(4)
O3 0.0143(4) 0.0188(5) 0.0239(5) -0.0024(4) -0.0040(4) 0.0007(4)
O4 0.0181(4) 0.0146(4) 0.0224(5) -0.0010(4) -0.0051(4) -0.0026(3)
O5 0.0237(5) 0.0185(5) 0.0166(4) -0.0048(4) -0.0050(4) -0.0029(4)
O6 0.0125(4) 0.0204(5) 0.0306(5) -0.0037(4) -0.0050(4) -0.0033(3)
O7 0.0137(5) 0.0205(5) 0.0127(4) -0.0039(3) -0.0016(3) -0.0013(3)
N1 0.0130(5) 0.0158(5) 0.0169(5) -0.0008(4) -0.0050(4) -0.0022(4)
C1 0.0127(6) 0.0144(6) 0.0119(5) -0.0016(4) -0.0023(4) -0.0017(4)
C2 0.0115(6) 0.0159(6) 0.0149(6) -0.0013(5) -0.0036(4) -0.0021(4)
C3 0.0122(6) 0.0173(6) 0.0154(6) -0.0016(5) -0.0036(4) -0.0021(4)
C4 0.0125(6) 0.0166(6) 0.0147(6) -0.0012(5) -0.0044(4) -0.0019(4)
P3 0.01501(16) 0.01427(16) 0.01289(15) -0.00161(11) -0.00446(11) -0.00123(11)
C5 0.0169(6) 0.0140(6) 0.0133(5) -0.0021(4) -0.0041(5) -0.0015(5)
C6 0.0160(6) 0.0181(6) 0.0195(6) -0.0019(5) -0.0055(5) 0.0000(5)
C7 0.0224(7) 0.0183(6) 0.0194(6) 0.0000(5) -0.0077(5) 0.0004(5)
C8 0.0248(7) 0.0178(6) 0.0156(6) -0.0017(5) -0.0034(5) -0.0047(5)
C9 0.0163(6) 0.0210(6) 0.0181(6) -0.0049(5) -0.0018(5) -0.0032(5)
C10 0.0166(6) 0.0189(6) 0.0171(6) -0.0039(5) -0.0062(5) 0.0001(5)
C11 0.0225(6) 0.0177(6) 0.0161(6) -0.0047(5) -0.0073(5) 0.0017(5)
C12 0.0281(7) 0.0217(7) 0.0213(7) -0.0064(5) -0.0081(6) -0.0022(5)
C13 0.0335(8) 0.0265(8) 0.0308(8) -0.0131(6) -0.0140(6) -0.0014(6)
C14 0.0370(9) 0.0320(8) 0.0264(7) -0.0160(6) -0.0189(6) 0.0099(6)
C15 0.0416(9) 0.0293(8) 0.0188(7) -0.0034(6) -0.0121(6) 0.0052(7)
C16 0.0327(8) 0.0222(7) 0.0196(7) -0.0016(5) -0.0096(6) -0.0006(6)
C17 0.0169(6) 0.0151(6) 0.0153(6) -0.0011(5) -0.0028(5) -0.0021(5)
C18 0.0192(6) 0.0202(7) 0.0215(6) -0.0026(5) -0.0081(5) -0.0012(5)
C19 0.0191(6) 0.0240(7) 0.0243(7) -0.0003(5) -0.0046(5) 0.0023(5)
C20 0.0261(7) 0.0182(7) 0.0293(7) -0.0062(6) -0.0006(6) 0.0017(5)
C21 0.0294(8) 0.0267(8) 0.0363(8) -0.0161(6) -0.0091(6) -0.0013(6)
C22 0.0217(7) 0.0235(7) 0.0289(7) -0.0090(6) -0.0101(6) -0.0001(5)
C23 0.0155(6) 0.0191(6) 0.0184(6) -0.0020(5) -0.0037(5) -0.0006(5)
C24 0.0203(7) 0.0240(7) 0.0231(7) 0.0009(5) -0.0023(5) -0.0041(5)
C25 0.0228(7) 0.0428(9) 0.0264(7) -0.0023(7) -0.0002(6) -0.0119(6)
O8 0.0328(6) 0.0219(5) 0.0191(5) -0.0044(4) -0.0071(4) -0.0044(4)

loop_
_atom_type_symbol
_atom_type_description
_atom_type_scat_dispersion_real
_atom_type_scat_dispersion_imag
_atom_type_scat_source
C C 0.0181 0.0091 'International Tables Vol C Tables 4.2.6.8 and 6.1.1.4'
H H 0.0000 0.0000 'International Tables Vol C Tables 4.2.6.8 and 6.1.1.4'
N N 0.0311 0.0180 'International Tables Vol C Tables 4.2.6.8 and 6.1.1.4'
O O 0.0492 0.0322 'International Tables Vol C Tables 4.2.6.8 and 6.1.1.4'
P P 0.2955 0.4335 'International Tables Vol C Tables 4.2.6.8 and 6.1.1.4'

loop_
_geom_angle_atom_site_label_1
_geom_angle_atom_site_label_2
_geom_angle_atom_site_label_3
_geom_angle
_geom_angle_site_symmetry_1
_geom_angle_site_symmetry_3
_geom_angle_publ_flag
O1 P1 O2 118.19(6) . . ?
O1 P1 O3 107.15(6) . . ?
O2 P1 O3 110.29(5) . . ?
O1 P1 C1 111.34(5) . . ?
O2 P1 C1 107.80(5) . . ?
O3 P1 C1 100.66(5) . . ?
O4 P2 O6 117.35(6) . . ?
O4 P2 O5 107.87(6) . . ?
O6 P2 O5 110.23(6) . . ?
O4 P2 C1 114.52(5) . . ?
O6 P2 C1 104.17(6) . . ?
O5 P2 C1 101.54(5) . . ?
O7 C1 C2 106.50(9) . . ?
O7 C1 P2 110.34(8) . . ?
C2 C1 P2 114.11(8) . . ?
O7 C1 P1 108.60(8) . . ?
C2 C1 P1 110.70(8) . . ?
P2 C1 P1 106.53(6) . . ?
C3 C2 C1 114.02(10) . . ?
C4 C3 C2 109.57(10) . . ?
N1 C4 C3 111.87(10) . . ?
C5 P3 C17 108.57(6) . . ?
C5 P3 C11 108.94(6) . . ?
C17 P3 C11 107.41(6) . . ?
C5 P3 C23 108.17(6) . . ?
C17 P3 C23 109.51(6) . . ?
C11 P3 C23 114.13(6) . . ?
C6 C5 C10 120.45(12) . . ?
C6 C5 P3 120.82(10) . . ?
C10 C5 P3 118.73(10) . . ?
C7 C6 C5 119.17(12) . . ?
C8 C7 C6 120.31(12) . . ?
C7 C8 C9 120.58(12) . . ?
C10 C9 C8 119.83(12) . . ?
C9 C10 C5 119.65(12) . . ?
C12 C11 C16 119.62(13) . . ?
C12 C11 P3 120.46(10) . . ?
C16 C11 P3 119.57(11) . . ?
C11 C12 C13 119.47(14) . . ?
C14 C13 C12 120.60(15) . . ?
C13 C14 C15 120.15(14) . . ?
C16 C15 C14 119.80(14) . . ?
C15 C16 C11 120.29(15) . . ?
C22 C17 C18 120.09(13) . . ?
C22 C17 P3 119.41(10) . . ?
C18 C17 P3 120.09(10) . . ?
C19 C18 C17 119.86(13) . . ?
C20 C19 C18 119.99(13) . . ?
C21 C20 C19 120.09(13) . . ?
C20 C21 C22 120.51(14) . . ?
C21 C22 C17 119.45(13) . . ?
C24 C23 P3 116.39(10) . . ?
C25 C24 C23 110.37(12) . . ?

loop_
_geom_bond_atom_site_label_1
_geom_bond_atom_site_label_2
_geom_bond_distance
_geom_bond_site_symmetry_2
_geom_bond_publ_flag
P1 O1 1.4972(10) . ?
P1 O2 1.5080(10) . ?
P1 O3 1.6090(10) . ?
P1 C1 1.8606(13) . ?
P2 O4 1.4877(10) . ?
P2 O6 1.5140(10) . ?
P2 O5 1.6035(10) . ?
P2 C1 1.8586(13) . ?
O7 C1 1.4424(14) . ?
N1 C4 1.4942(16) . ?
C1 C2 1.5345(16) . ?
C2 C3 1.5343(17) . ?
C3 C4 1.5152(16) . ?
P3 C5 1.7835(13) . ?
P3 C17 1.8001(13) . ?
P3 C11 1.8009(13) . ?
P3 C23 1.8015(13) . ?
C5 C6 1.3992(18) . ?
C5 C10 1.4017(18) . ?
C6 C7 1.3886(19) . ?
C7 C8 1.388(2) . ?
C8 C9 1.3903(19) . ?
C9 C10 1.3863(19) . ?
C11 C12 1.393(2) . ?
C11 C16 1.4025(19) . ?
C12 C13 1.395(2) . ?
C13 C14 1.384(2) . ?
C14 C15 1.388(2) . ?
C15 C16 1.388(2) . ?
C17 C22 1.3952(19) . ?
C17 C18 1.3966(18) . ?
C18 C19 1.389(2) . ?
C19 C20 1.388(2) . ?
C20 C21 1.387(2) . ?
C21 C22 1.388(2) . ?
C23 C24 1.5308(19) . ?
C24 C25 1.524(2) . ?

loop_
_geom_hbond_atom_site_label_D
_geom_hbond_atom_site_label_H
_geom_hbond_atom_site_label_A
_geom_hbond_distance_DH
_geom_hbond_distance_HA
_geom_hbond_distance_DA
_geom_hbond_angle_DHA
_geom_hbond_site_symmetry_A
_geom_hbond_publ_flag
O3 H3 O6 0.87(2) 1.84(2) 2.6543(14) 157(2) . yes
O5 H5 O2 0.83(2) 1.81(2) 2.6098(14) 160(2) . yes
O7 H7A O3 0.78(2) 2.33(2) 2.9564(13) 137.9(19) 2_676 yes
O8 H8A O5 0.85(3) 2.15(3) 2.9833(15) 169(2) 1_565 yes
O8 H8B O1 0.87(3) 1.95(3) 2.8143(14) 175(2) . yes
N1 H1N O4 0.93(2) 1.84(2) 2.7626(14) 169.1(18) 2_766 yes
N1 H2N O6 0.90(2) 1.89(2) 2.7188(15) 153.1(17) 1_655 yes
N1 H3N O1 0.91(2) 1.89(2) 2.7923(15) 173.2(17) 2_776 yes

loop_
_geom_torsion_atom_site_label_1
_geom_torsion_atom_site_label_2
_geom_torsion_atom_site_label_3
_geom_torsion_atom_site_label_4
_geom_torsion
_geom_torsion_site_symmetry_1
_geom_torsion_site_symmetry_2
_geom_torsion_site_symmetry_3
_geom_torsion_site_symmetry_4
_geom_torsion_publ_flag
O4 P2 C1 O7 -65.32(10) . . . . ?
O6 P2 C1 O7 64.18(9) . . . . ?
O5 P2 C1 O7 178.73(8) . . . . ?
O4 P2 C1 C2 54.52(10) . . . . ?
O6 P2 C1 C2 -175.98(8) . . . . ?
O5 P2 C1 C2 -61.43(9) . . . . ?
O4 P2 C1 P1 176.98(5) . . . . ?
O6 P2 C1 P1 -53.52(7) . . . . ?
O5 P2 C1 P1 61.03(7) . . . . ?
O1 P1 C1 O7 61.68(9) . . . . ?
O2 P1 C1 O7 -167.16(8) . . . . ?
O3 P1 C1 O7 -51.63(9) . . . . ?
O1 P1 C1 C2 -54.90(10) . . . . ?
O2 P1 C1 C2 76.27(9) . . . . ?
O3 P1 C1 C2 -168.20(8) . . . . ?
O1 P1 C1 P2 -179.48(6) . . . . ?
O2 P1 C1 P2 -48.32(7) . . . . ?
O3 P1 C1 P2 67.21(7) . . . . ?
O7 C1 C2 C3 49.73(13) . . . . ?
P2 C1 C2 C3 -72.25(12) . . . . ?
P1 C1 C2 C3 167.60(9) . . . . ?
C1 C2 C3 C4 176.16(10) . . . . ?
C2 C3 C4 N1 174.94(10) . . . . ?
C17 P3 C5 C6 125.59(11) . . . . ?
C11 P3 C5 C6 -117.73(11) . . . . ?
C23 P3 C5 C6 6.84(13) . . . . ?
C17 P3 C5 C10 -53.35(11) . . . . ?
C11 P3 C5 C10 63.33(12) . . . . ?
C23 P3 C5 C10 -172.10(10) . . . . ?
C10 C5 C6 C7 -0.6(2) . . . . ?
P3 C5 C6 C7 -179.48(10) . . . . ?
C5 C6 C7 C8 -0.6(2) . . . . ?
C6 C7 C8 C9 1.3(2) . . . . ?
C7 C8 C9 C10 -0.8(2) . . . . ?
C8 C9 C10 C5 -0.40(19) . . . . ?
C6 C5 C10 C9 1.05(19) . . . . ?
P3 C5 C10 C9 180.00(10) . . . . ?
C5 P3 C11 C12 -1.81(14) . . . . ?
C17 P3 C11 C12 115.61(12) . . . . ?
C23 P3 C11 C12 -122.79(12) . . . . ?
C5 P3 C11 C16 -174.95(11) . . . . ?
C17 P3 C11 C16 -57.54(13) . . . . ?
C23 P3 C11 C16 64.06(13) . . . . ?
C16 C11 C12 C13 2.6(2) . . . . ?
P3 C11 C12 C13 -170.56(12) . . . . ?
C11 C12 C13 C14 -0.6(2) . . . . ?
C12 C13 C14 C15 -1.8(2) . . . . ?
C13 C14 C15 C16 2.1(2) . . . . ?
C14 C15 C16 C11 0.0(2) . . . . ?
C12 C11 C16 C15 -2.3(2) . . . . ?
P3 C11 C16 C15 170.90(12) . . . . ?
C5 P3 C17 C22 -83.74(12) . . . . ?
C11 P3 C17 C22 158.60(11) . . . . ?
C23 P3 C17 C22 34.16(13) . . . . ?
C5 P3 C17 C18 88.89(12) . . . . ?
C11 P3 C17 C18 -28.76(13) . . . . ?
C23 P3 C17 C18 -153.21(11) . . . . ?
C22 C17 C18 C19 0.5(2) . . . . ?
P3 C17 C18 C19 -172.08(11) . . . . ?
C17 C18 C19 C20 -1.0(2) . . . . ?
C18 C19 C20 C21 0.7(2) . . . . ?
C19 C20 C21 C22 0.1(2) . . . . ?
C20 C21 C22 C17 -0.6(2) . . . . ?
C18 C17 C22 C21 0.3(2) . . . . ?
P3 C17 C22 C21 172.90(12) . . . . ?
C5 P3 C23 C24 -178.73(10) . . . . ?
C17 P3 C23 C24 63.12(12) . . . . ?
C11 P3 C23 C24 -57.31(12) . . . . ?
P3 C23 C24 C25 -168.96(11) . . . . ?
